data_4132916
loop_
_publ_author_name
'Pang, Jiandong'
'Yuan, Shuai'
'Qin, Junsheng'
'Wu, Mingyan'
'Lollar, Christina T.'
'Li, Jialuo'
'Huang, Ning'
'Li, Bao'
'Zhang, Peng'
'Zhou, Hong-Cai'

_publ_section_title
;
 Enhancing Pore-Environment Complexity Using a Trapezoidal Linker: Toward
 Stepwise Assembly of Multivariate Quinary Metal-Organic Frameworks.
;
_journal_issue 39
_journal_name_full 'Journal of the American Chemical Society'
_journal_page_first 12328
_journal_page_last 12332
_journal_paper_doi 10.1021/jacs.8b07411
_journal_volume 140
_journal_year 2018
_chemical_formula_sum 'C26.25 H16 N0.5 O8 Zr1.5'
_chemical_formula_weight 603.22
_space_group_crystal_system orthorhombic
_space_group_IT_number 71
_space_group_name_Hall '-I 2 2'
_space_group_name_H-M_alt 'I m m m'
_atom_sites_solution_hydrogens geom
_audit_creation_method SHELXL-2014/7
_cell_angle_alpha 90
_cell_angle_beta 90
_cell_angle_gamma 90
_cell_formula_units_Z 16
_cell_length_a 18.9651(6)
_cell_length_b 33.3385(12)
_cell_length_c 33.5366(13)
_cell_measurement_reflns_used 9113
_cell_measurement_temperature 100(2)
_cell_measurement_theta_max 63.4357
_cell_measurement_theta_min 2.6766
_cell_volume 21204.1(13)
_computing_cell_refinement 'SAINT+ ver. (Bruker, 2001)'
_computing_data_collection 'APEX2  (Bruker, 2008)'
_computing_data_reduction 'SAINT+ ver. (Bruker, 2001)'
_computing_molecular_graphics 'SHELXTL (Sheldrick, 2014)'
_computing_publication_material 'SHELXTL (Sheldrick, 2014)'
_computing_structure_refinement 'SHELXL-2014/7 (Sheldrick, 2014)'
_computing_structure_solution 'SHELXL-2014/7 (Sheldrick, 2014)'
_diffrn_ambient_temperature 100(2)
_diffrn_measured_fraction_theta_full 0.971
_diffrn_measured_fraction_theta_max 0.971
_diffrn_measurement_device_type 'Bruker SMART APEX II CCD area detector'
_diffrn_measurement_method 'phi and omega scans'
_diffrn_radiation_type CuK\a
_diffrn_radiation_wavelength 1.54184
_diffrn_reflns_av_R_equivalents 0.1519
_diffrn_reflns_av_unetI/netI 0.0557
_diffrn_reflns_Laue_measured_fraction_full 0.971
_diffrn_reflns_Laue_measured_fraction_max 0.971
_diffrn_reflns_limit_h_max 19
_diffrn_reflns_limit_h_min -22
_diffrn_reflns_limit_k_max 37
_diffrn_reflns_limit_k_min -33
_diffrn_reflns_limit_l_max 36
_diffrn_reflns_limit_l_min -19
_diffrn_reflns_number 9221
_diffrn_reflns_point_group_measured_fraction_full 0.971
_diffrn_reflns_point_group_measured_fraction_max 0.971
_diffrn_reflns_theta_full 64.242
_diffrn_reflns_theta_max 64.242
_diffrn_reflns_theta_min 2.677
_diffrn_source 'fine-focus sealed tube'
_exptl_absorpt_coefficient_mu 2.667
_exptl_absorpt_correction_T_max 0.7525
_exptl_absorpt_correction_T_min 0.6190
_exptl_absorpt_correction_type multi-scan
_exptl_crystal_colour colorless
_exptl_crystal_density_diffrn 0.756
_exptl_crystal_density_method 'not measured'
_exptl_crystal_description blocky
_exptl_crystal_F_000 4816
_exptl_crystal_size_max 0.1
_exptl_crystal_size_mid 0.1
_exptl_crystal_size_min 0.1
_platon_squeeze_details
;
;
_refine_diff_density_max 0.593
_refine_diff_density_min -0.712
_refine_diff_density_rms 0.081
_refine_ls_extinction_method none
_refine_ls_goodness_of_fit_ref 1.143
_refine_ls_hydrogen_treatment constr
_refine_ls_matrix_type full
_refine_ls_number_parameters 366
_refine_ls_number_reflns 9221
_refine_ls_number_restraints 18
_refine_ls_restrained_S_all 1.162
_refine_ls_R_factor_all 0.0571
_refine_ls_R_factor_gt 0.0414
_refine_ls_shift/su_max 0.002
_refine_ls_shift/su_mean 0.000
_refine_ls_structure_factor_coef Fsqd
_refine_ls_weighting_details 'w=1/[\s^2^(Fo^2^)+(0.0506P)^2^] where P=(Fo^2^+2Fc^2^)/3'
_refine_ls_weighting_scheme calc
_refine_ls_wR_factor_gt 0.1040
_refine_ls_wR_factor_ref 0.1063
_reflns_Friedel_coverage 0.000
_reflns_number_gt 6245
_reflns_number_total 9221
_reflns_threshold_expression 'I > 2\s(I)'
_cod_data_source_file ja8b07411_si_003.cif
_cod_data_source_block PCN-609-BDC-BPDC
_cod_original_formula_sum 'C26.25 H16 N0.50 O8 Zr1.50'
_cod_database_code 4132916
_shelx_shelxl_version_number 2014/7
_shelx_space_group_comment
;
The symmetry employed for this shelxl refinement is uniquely defined
by the following loop, which should always be used as a source of
symmetry information in preference to the above space-group names.
They are only intended as comments.
;

loop_
_space_group_symop_operation_xyz
'x, y, z'
'-x, -y, z'
'x, -y, -z'
'-x, y, -z'
'x+1/2, y+1/2, z+1/2'
'-x+1/2, -y+1/2, z+1/2'
'x+1/2, -y+1/2, -z+1/2'
'-x+1/2, y+1/2, -z+1/2'
'-x, -y, -z'
'x, y, -z'
'-x, y, z'
'x, -y, z'
'-x+1/2, -y+1/2, -z+1/2'
'x+1/2, y+1/2, -z+1/2'
'-x+1/2, y+1/2, z+1/2'
'x+1/2, -y+1/2, z+1/2'

loop_
_atom_site_label
_atom_site_type_symbol
_atom_site_fract_x
_atom_site_fract_y
_atom_site_fract_z
_atom_site_U_iso_or_equiv
_atom_site_adp_type
_atom_site_occupancy
_atom_site_site_symmetry_order
_atom_site_calc_flag
_atom_site_refinement_flags_posn
_atom_site_refinement_flags_adp
_atom_site_refinement_flags_occupancy
Zr1 Zr 0.09262(2) 0.0000 0.27002(2) 0.01609(12) Uani 1 2 d S T P
Zr2 Zr 0.09271(2) 0.0000 0.16585(2) 0.01364(11) Uani 1 2 d S T P
Zr3 Zr 0.0000 0.07421(2) 0.21844(2) 0.01666(11) Uani 1 2 d S T P
O6 O 0.06087(15) 0.0000 0.10249(9) 0.0227(7) Uani 1 2 d S T P
O9 O 0.09142(15) 0.03710(8) 0.21790(7) 0.0576(9) Uani 1 1 d . . .
O1 O 0.13420(12) 0.05757(7) 0.14103(7) 0.0385(6) Uani 1 1 d . . .
O11 O 0.0000 0.03651(12) 0.26985(13) 0.0649(14) Uani 1 2 d S T P
O10 O 0.0000 0.03714(10) 0.16664(12) 0.0535(12) Uani 1 2 d S T P
O5 O 0.05917(16) 0.0000 0.33356(9) 0.0315(8) Uani 1 2 d S T P
O7 O 0.20422(15) 0.0000 0.18374(10) 0.0348(8) Uani 1 2 d S T P
O8 O 0.20529(15) 0.0000 0.25187(10) 0.0321(8) Uani 1 2 d S T P
O2 O 0.07051(13) 0.10654(7) 0.17796(8) 0.0445(7) Uani 1 1 d . . .
C26 C 0.0000 0.0000 0.08589(19) 0.0271(17) Uani 1 4 d S T P
C21 C 0.0000 0.0000 0.3499(2) 0.0356(18) Uani 1 4 d S T P
C28 C 0.0638(3) 0.0000 0.02084(15) 0.0440(14) Uani 1 2 d S T P
H28 H 0.1071 0.0000 0.0351 0.053 Uiso 1 2 calc R U P
C29 C 0.2348(2) 0.0000 0.21809(17) 0.0351(13) Uani 1 2 d S T P
C27 C 0.0000 0.0000 0.04140(19) 0.0296(17) Uani 1 4 d S T P
C22 C 0.0000 0.0000 0.3943(2) 0.0352(18) Uani 1 4 d S TU P
C30 C 0.3130(3) 0.0000 0.21855(17) 0.0471(15) Uani 1 2 d S T P
C1 C 0.1156(2) 0.09516(11) 0.15097(13) 0.0446(10) Uani 1 1 d . . .
C2 C 0.1525(2) 0.12783(11) 0.12858(12) 0.0517(12) Uani 1 1 d . . .
C11 C 0.3163(3) 0.30054(12) 0.04973(12) 0.0650(14) Uani 1 1 d . . .
H11 H 0.3355 0.3255 0.0415 0.078 Uiso 1 1 calc R U .
C8 C 0.2569(3) 0.22680(12) 0.07377(12) 0.0693(15) Uani 1 1 d . . .
C12 C 0.2966(2) 0.27232(11) 0.02127(11) 0.0578(13) Uani 1 1 d . . .
C7 C 0.2005(2) 0.12018(12) 0.10044(13) 0.0655(14) Uani 1 1 d . . .
H7 H 0.2131 0.0934 0.0938 0.079 Uiso 1 1 calc R U .
C33 C 0.4606(3) 0.0000 0.2181(2) 0.070(2) Uani 1 2 d S T P
C4 C 0.1667(3) 0.19794(13) 0.11992(14) 0.0820(17) Uani 1 1 d . . .
H4 H 0.1549 0.2246 0.1275 0.098 Uiso 1 1 calc R U .
C35 C 0.3502(3) 0.0000 0.1830(2) 0.101(3) Uani 1 2 d S TU P
H35 H 0.3248 0.0000 0.1586 0.122 Uiso 1 2 calc R U P
C6 C 0.2334(3) 0.15474(13) 0.07990(14) 0.0764(15) Uani 1 1 d . . .
H6 H 0.2663 0.1500 0.0591 0.092 Uiso 1 1 calc R U .
C9 C 0.2779(3) 0.25621(13) 0.10120(13) 0.0887(18) Uani 1 1 d . . .
H9 H 0.2713 0.2512 0.1288 0.106 Uiso 1 1 calc R U .
C10 C 0.3082(3) 0.29259(13) 0.08942(12) 0.0766(16) Uani 1 1 d . . .
C32 C 0.4228(3) 0.0000 0.2524(2) 0.140(5) Uani 1 2 d S T P
H32 H 0.4473 0.0000 0.2771 0.168 Uiso 1 2 calc R U P
C5 C 0.2178(3) 0.19236(13) 0.09002(13) 0.0688(15) Uani 1 1 d . . .
C31 C 0.3497(3) 0.0000 0.25268(19) 0.108(3) Uani 1 2 d S T P
H31 H 0.3253 0.0000 0.2774 0.130 Uiso 1 2 calc R U P
C34 C 0.4241(3) 0.0000 0.1820(2) 0.119(4) Uani 1 2 d S T P
H34 H 0.4487 0.0000 0.1573 0.142 Uiso 1 2 calc R U P
O3 O 0.42819(12) 0.39316(7) 0.23985(7) 0.0358(6) Uani 1 1 d . . .
O4 O 0.36678(12) 0.44304(7) 0.20584(7) 0.0352(6) Uani 1 1 d . . .
N1 N 0.2485(3) 0.21308(12) 0.0000 0.0578(15) Uani 1 2 d S T P
H1 H 0.2276 0.1895 0.0000 0.069 Uiso 1 2 calc R U P
C13 C 0.2681(2) 0.23512(11) 0.03361(11) 0.0585(13) Uani 1 1 d . . .
C14 C 0.3285(3) 0.32180(13) 0.12137(13) 0.0812(17) Uani 1 1 d . . .
C19 C 0.3155(3) 0.36230(12) 0.11608(13) 0.0724(15) Uani 1 1 d . . .
H19 H 0.2943 0.3716 0.0921 0.087 Uiso 1 1 calc R U .
C23 C 0.0617(3) 0.0000 0.41498(18) 0.098(3) Uani 1 2 d S T P
H23 H 0.1054 0.0000 0.4011 0.117 Uiso 1 2 calc R U P
C16 C 0.3781(3) 0.33604(12) 0.18619(14) 0.0876(19) Uani 1 1 d . . .
H16 H 0.3995 0.3268 0.2101 0.105 Uiso 1 1 calc R U .
C18 C 0.3337(2) 0.38975(12) 0.14620(12) 0.0614(13) Uani 1 1 d . . .
H18 H 0.3246 0.4175 0.1425 0.074 Uiso 1 1 calc R U .
C15 C 0.3602(3) 0.30906(14) 0.15651(15) 0.102(2) Uani 1 1 d . . .
H15 H 0.3698 0.2813 0.1602 0.123 Uiso 1 1 calc R U .
C25 C 0.0000 0.0000 0.4774(2) 0.060(3) Uani 1 4 d S T P
C24 C 0.0607(4) 0.0000 0.45687(19) 0.086(2) Uani 1 2 d S TU P
H24 H 0.1041 0.0000 0.4710 0.103 Uiso 1 2 calc R U P
C17 C 0.3645(2) 0.37673(12) 0.18090(12) 0.0565(12) Uani 1 1 d . . .
C20 C 0.3892(2) 0.40618(12) 0.21133(11) 0.0414(10) Uani 1 1 d . . .
C3 C 0.1338(3) 0.16740(12) 0.13828(14) 0.0753(16) Uani 1 1 d . . .
H3 H 0.0982 0.1725 0.1576 0.090 Uiso 1 1 calc R U .

loop_
_atom_site_aniso_label
_atom_site_aniso_U_11
_atom_site_aniso_U_22
_atom_site_aniso_U_33
_atom_site_aniso_U_23
_atom_site_aniso_U_13
_atom_site_aniso_U_12
Zr1 0.0150(2) 0.0270(2) 0.0062(2) 0.000 -0.00111(16) 0.000
Zr2 0.0134(2) 0.0195(2) 0.0081(2) 0.000 0.00087(16) 0.000
Zr3 0.0210(2) 0.0172(2) 0.0118(2) -0.00204(17) 0.000 0.000
O6 0.0243(16) 0.0348(18) 0.0091(18) 0.000 -0.0047(15) 0.000
O9 0.102(2) 0.0613(18) 0.0096(14) -0.0065(13) -0.0020(16) 0.0557(16)
O1 0.0413(15) 0.0417(15) 0.0325(16) 0.0129(12) -0.0087(13) -0.0205(12)
O11 0.0235(19) 0.066(3) 0.105(4) 0.063(3) 0.000 0.000
O10 0.0258(19) 0.057(2) 0.077(3) -0.057(2) 0.000 0.000
O5 0.0192(17) 0.061(2) 0.014(2) 0.000 -0.0024(15) 0.000
O7 0.0186(17) 0.049(2) 0.037(2) 0.000 0.0005(17) 0.000
O8 0.0164(17) 0.056(2) 0.024(2) 0.000 0.0000(16) 0.000
O2 0.0474(16) 0.0493(16) 0.0368(17) 0.0130(13) 0.0069(14) -0.0157(13)
C26 0.056(5) 0.015(3) 0.011(4) 0.000 0.000 0.000
C21 0.029(4) 0.064(5) 0.014(4) 0.000 0.000 0.000
C28 0.026(3) 0.097(4) 0.009(3) 0.000 0.006(2) 0.000
C29 0.013(2) 0.063(4) 0.030(3) 0.000 0.001(3) 0.000
C27 0.042(4) 0.039(4) 0.008(4) 0.000 0.000 0.000
C22 0.018(3) 0.074(5) 0.013(4) 0.000 0.000 0.000
C30 0.022(3) 0.085(4) 0.034(3) 0.000 -0.004(3) 0.000
C1 0.053(3) 0.042(2) 0.039(3) 0.006(2) 0.002(2) -0.021(2)
C2 0.091(3) 0.035(2) 0.029(2) 0.0004(18) 0.006(2) -0.021(2)
C11 0.118(4) 0.041(2) 0.036(3) -0.002(2) 0.007(3) -0.045(3)
C8 0.128(4) 0.058(3) 0.021(2) 0.003(2) -0.005(3) -0.059(3)
C12 0.103(3) 0.044(2) 0.026(2) -0.0056(19) 0.006(2) -0.054(2)
C7 0.086(3) 0.053(3) 0.057(3) 0.005(2) 0.035(3) -0.034(2)
C33 0.018(3) 0.149(6) 0.043(4) 0.000 0.001(3) 0.000
C4 0.144(5) 0.047(3) 0.056(3) -0.003(2) 0.036(3) -0.032(3)
C35 0.024(3) 0.208(7) 0.072(5) 0.000 -0.013(4) 0.000
C6 0.119(4) 0.063(3) 0.046(3) -0.007(3) 0.022(3) -0.030(3)
C9 0.158(5) 0.084(3) 0.024(3) -0.002(2) 0.000(3) -0.079(4)
C10 0.145(5) 0.062(3) 0.023(3) -0.004(2) -0.007(3) -0.060(3)
C32 0.020(4) 0.366(15) 0.034(5) 0.000 -0.001(3) 0.000
C5 0.127(4) 0.052(3) 0.027(3) -0.007(2) 0.005(3) -0.050(3)
C31 0.021(3) 0.281(11) 0.023(4) 0.000 -0.003(3) 0.000
C34 0.022(3) 0.294(12) 0.039(5) 0.000 0.010(3) 0.000
O3 0.0475(15) 0.0379(15) 0.0219(15) -0.0101(12) -0.0054(13) -0.0104(12)
O4 0.0404(14) 0.0434(15) 0.0218(15) -0.0091(12) 0.0009(12) -0.0130(12)
N1 0.116(4) 0.039(3) 0.019(3) 0.000 0.000 -0.056(3)
C13 0.106(4) 0.047(2) 0.022(2) 0.004(2) 0.006(2) -0.056(2)
C14 0.154(5) 0.055(3) 0.034(3) 0.003(2) -0.016(3) -0.054(3)
C19 0.129(4) 0.049(3) 0.040(3) -0.007(2) -0.023(3) -0.030(3)
C23 0.023(3) 0.251(10) 0.020(4) 0.000 0.008(3) 0.000
C16 0.175(5) 0.039(3) 0.049(3) -0.010(2) -0.046(4) -0.022(3)
C18 0.094(3) 0.051(3) 0.039(3) -0.008(2) -0.021(3) -0.015(2)
C15 0.208(7) 0.051(3) 0.048(3) -0.012(3) -0.038(4) -0.033(4)
C25 0.027(4) 0.142(8) 0.012(4) 0.000 0.000 0.000
C24 0.052(4) 0.174(6) 0.032(4) 0.000 -0.018(3) 0.000
C17 0.093(3) 0.049(3) 0.027(3) -0.008(2) -0.016(3) -0.018(2)
C20 0.051(2) 0.047(3) 0.026(3) -0.006(2) -0.005(2) -0.019(2)
C3 0.118(4) 0.044(3) 0.064(3) 0.003(2) 0.041(3) -0.014(3)

loop_
_atom_type_symbol
_atom_type_description
_atom_type_scat_dispersion_real
_atom_type_scat_dispersion_imag
_atom_type_scat_source
C C 0.0181 0.0091 'International Tables Vol C Tables 4.2.6.8 and 6.1.1.4'
H H 0.0000 0.0000 'International Tables Vol C Tables 4.2.6.8 and 6.1.1.4'
O O 0.0492 0.0322 'International Tables Vol C Tables 4.2.6.8 and 6.1.1.4'
N N 0.0311 0.0180 'International Tables Vol C Tables 4.2.6.8 and 6.1.1.4'
Zr Zr -0.1862 2.2449 'International Tables Vol C Tables 4.2.6.8 and 6.1.1.4'

loop_
_geom_angle_atom_site_label_1
_geom_angle_atom_site_label_2
_geom_angle_atom_site_label_3
_geom_angle
_geom_angle_site_symmetry_1
_geom_angle_site_symmetry_3
O11 Zr1 O11 69.44(17) 2 .
O11 Zr1 O9 108.54(15) 2 .
O11 Zr1 O9 70.13(12) . .
O11 Zr1 O9 70.13(12) 2 12
O11 Zr1 O9 108.54(15) . 12
O9 Zr1 O9 70.56(14) . 12
O11 Zr1 O4 141.18(10) 2 13
O11 Zr1 O4 78.31(12) . 13
O9 Zr1 O4 78.80(10) . 13
O9 Zr1 O4 143.27(9) 12 13
O11 Zr1 O4 78.31(12) 2 8_545
O11 Zr1 O4 141.18(10) . 8_545
O9 Zr1 O4 143.27(9) . 8_545
O9 Zr1 O4 78.80(10) 12 8_545
O4 Zr1 O4 119.06(13) 13 8_545
O11 Zr1 O8 142.17(8) 2 .
O11 Zr1 O8 142.16(8) . .
O9 Zr1 O8 77.68(10) . .
O9 Zr1 O8 77.68(10) 12 .
O4 Zr1 O8 76.38(7) 13 .
O4 Zr1 O8 76.38(7) 8_545 .
O11 Zr1 O5 76.59(13) 2 .
O11 Zr1 O5 76.59(13) . .
O9 Zr1 O5 141.20(7) . .
O9 Zr1 O5 141.20(7) 12 .
O4 Zr1 O5 75.38(7) 13 .
O4 Zr1 O5 75.38(7) 8_545 .
O8 Zr1 O5 122.48(11) . .
O11 Zr1 Zr3 89.35(11) 2 .
O11 Zr1 Zr3 35.10(10) . .
O9 Zr1 Zr3 35.04(7) . .
O9 Zr1 Zr3 89.98(8) 12 .
O4 Zr1 Zr3 75.36(6) 13 .
O4 Zr1 Zr3 165.53(6) 8_545 .
O8 Zr1 Zr3 110.37(5) . .
O5 Zr1 Zr3 109.34(5) . .
O11 Zr1 Zr3 35.10(10) 2 2
O11 Zr1 Zr3 89.36(11) . 2
O9 Zr1 Zr3 89.98(8) . 2
O9 Zr1 Zr3 35.04(7) 12 2
O4 Zr1 Zr3 165.53(6) 13 2
O4 Zr1 Zr3 75.35(6) 8_545 2
O8 Zr1 Zr3 110.37(5) . 2
O5 Zr1 Zr3 109.34(5) . 2
Zr3 Zr1 Zr3 90.209(13) . 2
O11 Zr1 Zr2 89.87(12) 2 .
O11 Zr1 Zr2 89.87(12) . .
O9 Zr1 Zr2 35.29(7) . .
O9 Zr1 Zr2 35.29(7) 12 .
O4 Zr1 Zr2 111.55(6) 13 .
O4 Zr1 Zr2 111.55(6) 8_545 .
O8 Zr1 Zr2 74.07(8) . .
O5 Zr1 Zr2 163.45(8) . .
Zr3 Zr1 Zr2 60.331(9) . .
Zr3 Zr1 Zr2 60.332(9) 2 .
O11 Zr1 Zr1 34.72(9) 2 2
O11 Zr1 Zr1 34.72(9) . 2
O9 Zr1 Zr1 89.39(8) . 2
O9 Zr1 Zr1 89.39(8) 12 2
O4 Zr1 Zr1 110.46(6) 13 2
O4 Zr1 Zr1 110.46(6) 8_545 2
O8 Zr1 Zr1 164.10(8) . 2
O5 Zr1 Zr1 73.42(8) . 2
Zr3 Zr1 Zr1 59.807(6) . 2
Zr3 Zr1 Zr1 59.807(6) 2 2
Zr2 Zr1 Zr1 90.029(8) . 2
O9 Zr2 O9 70.63(14) . 12
O9 Zr2 O10 108.26(14) . 2
O9 Zr2 O10 69.38(11) 12 2
O9 Zr2 O10 69.38(11) . .
O9 Zr2 O10 108.26(14) 12 .
O10 Zr2 O10 70.29(15) 2 .
O9 Zr2 O7 77.78(10) . .
O9 Zr2 O7 77.77(10) 12 .
O10 Zr2 O7 141.55(8) 2 .
O10 Zr2 O7 141.55(8) . .
O9 Zr2 O6 141.42(7) . .
O9 Zr2 O6 141.42(7) 12 .
O10 Zr2 O6 77.78(12) 2 .
O10 Zr2 O6 77.78(12) . .
O7 Zr2 O6 121.71(12) . .
O9 Zr2 O1 79.13(10) . .
O9 Zr2 O1 143.54(9) 12 .
O10 Zr2 O1 141.88(9) 2 .
O10 Zr2 O1 78.35(11) . .
O7 Zr2 O1 76.29(7) . .
O6 Zr2 O1 74.81(7) . .
O9 Zr2 O1 143.54(9) . 12
O9 Zr2 O1 79.13(10) 12 12
O10 Zr2 O1 78.35(11) 2 12
O10 Zr2 O1 141.88(9) . 12
O7 Zr2 O1 76.29(7) . 12
O6 Zr2 O1 74.81(7) . 12
O1 Zr2 O1 118.35(13) . 12
O9 Zr2 Zr1 35.32(7) . .
O9 Zr2 Zr1 35.32(7) 12 .
O10 Zr2 Zr1 89.27(11) 2 .
O10 Zr2 Zr1 89.27(11) . .
O7 Zr2 Zr1 74.18(9) . .
O6 Zr2 Zr1 164.11(8) . .
O1 Zr2 Zr1 111.87(6) . .
O1 Zr2 Zr1 111.87(6) 12 .
O9 Zr2 Zr3 34.61(7) . .
O9 Zr2 Zr3 89.53(8) 12 .
O10 Zr2 Zr3 89.43(10) 2 .
O10 Zr2 Zr3 34.77(9) . .
O7 Zr2 Zr3 110.16(6) . .
O6 Zr2 Zr3 110.26(5) . .
O1 Zr2 Zr3 76.01(7) . .
O1 Zr2 Zr3 165.61(7) 12 .
Zr1 Zr2 Zr3 59.824(9) . .
O9 Zr2 Zr3 89.53(8) . 2
O9 Zr2 Zr3 34.61(7) 12 2
O10 Zr2 Zr3 34.77(9) 2 2
O10 Zr2 Zr3 89.43(10) . 2
O7 Zr2 Zr3 110.16(6) . 2
O6 Zr2 Zr3 110.27(5) . 2
O1 Zr2 Zr3 165.61(7) . 2
O1 Zr2 Zr3 76.01(7) 12 2
Zr1 Zr2 Zr3 59.824(9) . 2
Zr3 Zr2 Zr3 89.626(13) . 2
O9 Zr2 Zr2 89.34(8) . 2
O9 Zr2 Zr2 89.35(8) 12 2
O10 Zr2 Zr2 35.15(8) 2 2
O10 Zr2 Zr2 35.16(8) . 2
O7 Zr2 Zr2 164.16(9) . 2
O6 Zr2 Zr2 74.14(7) . 2
O1 Zr2 Zr2 110.61(6) . 2
O1 Zr2 Zr2 110.61(6) 12 2
Zr1 Zr2 Zr2 89.972(8) . 2
Zr3 Zr2 Zr2 59.943(6) . 2
Zr3 Zr2 Zr2 59.945(6) 2 2
O9 Zr3 O9 108.96(17) . 11
O9 Zr3 O10 69.90(9) . .
O9 Zr3 O10 69.90(9) 11 .
O9 Zr3 O11 70.40(10) . .
O9 Zr3 O11 70.40(10) 11 .
O10 Zr3 O11 108.47(18) . .
O9 Zr3 O2 77.50(10) . .
O9 Zr3 O2 141.07(10) 11 .
O10 Zr3 O2 77.30(11) . .
O11 Zr3 O2 142.28(7) . .
O9 Zr3 O2 141.07(10) . 11
O9 Zr3 O2 77.49(10) 11 11
O10 Zr3 O2 77.30(11) . 11
O11 Zr3 O2 142.29(7) . 11
O2 Zr3 O2 75.31(13) . 11
O9 Zr3 O3 78.00(10) . 13
O9 Zr3 O3 141.63(9) 11 13
O10 Zr3 O3 142.38(6) . 13
O11 Zr3 O3 77.35(12) . 13
O2 Zr3 O3 77.07(9) . 13
O2 Zr3 O3 121.39(10) 11 13
O9 Zr3 O3 141.63(9) . 7_455
O9 Zr3 O3 77.99(10) 11 7_455
O10 Zr3 O3 142.38(6) . 7_455
O11 Zr3 O3 77.35(12) . 7_455
O2 Zr3 O3 121.39(10) . 7_455
O2 Zr3 O3 77.07(9) 11 7_455
O3 Zr3 O3 75.10(12) 13 7_455
O9 Zr3 Zr1 35.25(7) . .
O9 Zr3 Zr1 90.12(8) 11 .
O10 Zr3 Zr1 89.59(10) . .
O11 Zr3 Zr1 35.16(6) . .
O2 Zr3 Zr1 110.40(7) . .
O2 Zr3 Zr1 164.37(7) 11 .
O3 Zr3 Zr1 74.23(6) 13 .
O3 Zr3 Zr1 109.95(6) 7_455 .
O9 Zr3 Zr1 90.12(8) . 2
O9 Zr3 Zr1 35.25(7) 11 2
O10 Zr3 Zr1 89.59(10) . 2
O11 Zr3 Zr1 35.16(6) . 2
O2 Zr3 Zr1 164.37(7) . 2
O2 Zr3 Zr1 110.40(7) 11 2
O3 Zr3 Zr1 109.95(6) 13 2
O3 Zr3 Zr1 74.23(6) 7_455 2
Zr1 Zr3 Zr1 60.387(12) . 2
O9 Zr3 Zr2 34.78(7) . .
O9 Zr3 Zr2 89.66(8) 11 .
O10 Zr3 Zr2 35.12(6) . .
O11 Zr3 Zr2 89.47(11) . .
O2 Zr3 Zr2 74.30(7) . .
O2 Zr3 Zr2 109.96(7) 11 .
O3 Zr3 Zr2 110.62(6) 13 .
O3 Zr3 Zr2 164.30(6) 7_455 .
Zr1 Zr3 Zr2 59.845(9) . .
Zr1 Zr3 Zr2 90.083(10) 2 .
O9 Zr3 Zr2 89.65(8) . 2
O9 Zr3 Zr2 34.78(7) 11 2
O10 Zr3 Zr2 35.12(6) . 2
O11 Zr3 Zr2 89.47(11) . 2
O2 Zr3 Zr2 109.96(7) . 2
O2 Zr3 Zr2 74.30(7) 11 2
O3 Zr3 Zr2 164.30(6) 13 2
O3 Zr3 Zr2 110.62(6) 7_455 2
Zr1 Zr3 Zr2 90.083(10) . 2
Zr1 Zr3 Zr2 59.846(9) 2 2
Zr2 Zr3 Zr2 60.113(12) . 2
C26 O6 Zr2 131.6(3) . .
Zr3 O9 Zr1 109.71(12) . .
Zr3 O9 Zr2 110.61(12) . .
Zr1 O9 Zr2 109.39(11) . .
C1 O1 Zr2 128.0(2) . .
Zr3 O11 Zr1 109.74(14) . .
Zr3 O11 Zr1 109.74(14) . 2
Zr1 O11 Zr1 110.56(17) . 2
Zr3 O10 Zr2 110.11(12) . .
Zr3 O10 Zr2 110.11(12) . 2
Zr2 O10 Zr2 109.69(15) . 2
C21 O5 Zr1 132.6(4) . .
C29 O7 Zr2 132.6(3) . .
C29 O8 Zr1 132.2(3) . .
C1 O2 Zr3 133.6(2) . .
O6 C26 O6 128.5(6) 2 .
O6 C26 C27 115.7(3) 2 .
O6 C26 C27 115.7(3) . .
O5 C21 O5 127.9(6) 2 .
O5 C21 C22 116.1(3) 2 .
O5 C21 C22 116.1(3) . .
C27 C28 C28 119.7(3) . 10
O8 C29 O7 127.0(4) . .
O8 C29 C30 115.7(5) . .
O7 C29 C30 117.3(5) . .
C28 C27 C28 120.7(6) 2 .
C28 C27 C26 119.7(3) 2 .
C28 C27 C26 119.7(3) . .
C23 C22 C23 118.6(7) . 2
C23 C22 C21 120.7(3) . .
C23 C22 C21 120.7(3) 2 .
C31 C30 C35 118.1(5) . .
C31 C30 C29 121.9(6) . .
C35 C30 C29 120.0(5) . .
O2 C1 O1 128.1(3) . .
O2 C1 C2 116.4(3) . .
O1 C1 C2 115.6(4) . .
C7 C2 C3 121.0(4) . .
C7 C2 C1 122.3(4) . .
C3 C2 C1 116.7(4) . .
C10 C11 C12 120.5(4) . .
C13 C8 C9 116.9(3) . .
C13 C8 C5 126.3(4) . .
C9 C8 C5 116.5(4) . .
C11 C12 C13 119.7(3) . .
C11 C12 C12 133.3(2) . 10
C13 C12 C12 107.0(2) . 10
C2 C7 C6 117.9(4) . .
C32 C33 C34 118.3(5) . .
C32 C33 C33 122.0(4) . 2_655
C34 C33 C33 119.8(3) . 2_655
C3 C4 C5 123.1(4) . .
C30 C35 C34 122.1(7) . .
C5 C6 C7 121.3(4) . .
C10 C9 C8 122.5(4) . .
C11 C10 C9 119.3(4) . .
C11 C10 C14 122.8(4) . .
C9 C10 C14 117.9(4) . .
C33 C32 C31 122.4(7) . .
C6 C5 C4 117.3(4) . .
C6 C5 C8 121.9(5) . .
C4 C5 C8 120.5(4) . .
C30 C31 C32 120.9(6) . .
C35 C34 C33 118.3(6) . .
C20 O3 Zr3 130.7(2) . 13
C20 O4 Zr1 129.9(2) . 13
C13 N1 C13 107.7(4) . 10
N1 C13 C8 129.5(3) . .
N1 C13 C12 109.1(3) . .
C8 C13 C12 121.1(3) . .
C19 C14 C15 119.0(4) . .
C19 C14 C10 119.8(4) . .
C15 C14 C10 121.3(4) . .
C14 C19 C18 119.9(4) . .
C22 C23 C24 120.0(5) . .
C17 C16 C15 119.8(4) . .
C17 C18 C19 120.5(4) . .
C16 C15 C14 121.1(5) . .
C24 C25 C24 118.2(8) . 2
C24 C25 C25 120.9(4) . 9_556
C24 C25 C25 120.9(4) 2 9_556
C25 C24 C23 121.6(6) . .
C18 C17 C16 119.7(4) . .
C18 C17 C20 120.4(4) . .
C16 C17 C20 119.8(4) . .
O3 C20 O4 127.4(3) . .
O3 C20 C17 117.9(4) . .
O4 C20 C17 114.7(3) . .
C4 C3 C2 119.2(5) . .

loop_
_geom_bond_atom_site_label_1
_geom_bond_atom_site_label_2
_geom_bond_distance
_geom_bond_site_symmetry_2
Zr1 O11 2.137(2) 2
Zr1 O11 2.137(2) .
Zr1 O9 2.141(3) .
Zr1 O9 2.141(3) 12
Zr1 O4 2.203(2) 13
Zr1 O4 2.203(2) 8_545
Zr1 O8 2.222(3) .
Zr1 O5 2.223(3) .
Zr1 Zr3 3.4928(4) .
Zr1 Zr3 3.4928(4) 2
Zr1 Zr2 3.4935(5) .
Zr1 Zr1 3.5132(7) 2
Zr2 O9 2.140(2) .
Zr2 O9 2.140(2) 12
Zr2 O10 2.151(2) 2
Zr2 O10 2.151(2) .
Zr2 O7 2.198(3) .
Zr2 O6 2.209(3) .
Zr2 O1 2.235(2) .
Zr2 O1 2.235(2) 12
Zr2 Zr3 3.5106(4) .
Zr2 Zr3 3.5107(4) 2
Zr2 Zr2 3.5166(7) 2
Zr3 O9 2.130(2) .
Zr3 O9 2.130(2) 11
Zr3 O10 2.132(3) .
Zr3 O11 2.134(4) .
Zr3 O2 2.189(2) .
Zr3 O2 2.189(2) 11
Zr3 O3 2.235(2) 13
Zr3 O3 2.235(2) 7_455
Zr3 Zr1 3.4928(4) 2
Zr3 Zr2 3.5106(4) 2
O6 C26 1.282(4) .
O1 C1 1.344(4) .
O11 Zr1 2.137(2) 2
O10 Zr2 2.151(2) 2
O5 C21 1.249(4) .
O7 C29 1.290(6) .
O8 C29 1.263(6) .
O2 C1 1.302(5) .
C26 O6 1.282(4) 2
C26 C27 1.492(9) .
C21 O5 1.249(4) 2
C21 C22 1.488(10) .
C28 C27 1.393(5) .
C28 C28 1.398(10) 10
C29 C30 1.484(6) .
C27 C28 1.393(5) 2
C22 C23 1.360(7) .
C22 C23 1.360(7) 2
C30 C31 1.340(7) .
C30 C35 1.383(8) .
C1 C2 1.497(5) .
C2 C7 1.335(5) .
C2 C3 1.404(5) .
C11 C10 1.366(5) .
C11 C12 1.391(5) .
C8 C13 1.392(5) .
C8 C9 1.402(5) .
C8 C5 1.471(5) .
C12 C13 1.415(4) .
C12 C12 1.427(7) 10
C7 C6 1.481(5) .
C33 C32 1.354(9) .
C33 C34 1.397(9) .
C33 C33 1.493(10) 2_655
C4 C3 1.344(5) .
C4 C5 1.407(6) .
C35 C34 1.402(8) .
C6 C5 1.333(6) .
C9 C10 1.399(5) .
C10 C14 1.498(5) .
C32 C31 1.386(8) .
O3 C20 1.285(4) .
O3 Zr3 2.235(2) 13
O4 C20 1.313(4) .
O4 Zr1 2.203(2) 13
N1 C13 1.396(4) .
N1 C13 1.396(4) 10
C14 C19 1.384(6) .
C14 C15 1.390(6) .
C19 C18 1.406(5) .
C23 C24 1.405(9) .
C16 C17 1.392(5) .
C16 C15 1.384(6) .
C18 C17 1.372(5) .
C25 C24 1.342(7) .
C25 C24 1.342(7) 2
C25 C25 1.515(15) 9_556
C17 C20 1.491(5) .

loop_
_platon_squeeze_void_nr
_platon_squeeze_void_average_x
_platon_squeeze_void_average_y
_platon_squeeze_void_average_z
_platon_squeeze_void_volume
_platon_squeeze_void_count_electrons
_platon_squeeze_void_content
1 0.270 -0.010 -0.005 14144 4272 ' '
